data_4067632
loop_
_publ_author_name
'Jie, Suyun'
'Diaconescu, Paula L.'

_publ_section_title
;
 Reactions of Aromatic N-Heterocycles with Yttrium and Lutetium Benzyl
 Complexes Supported by a Pyridine-Diamide Ligand
;
_journal_issue 5
_journal_name_full Organometallics
_journal_page_first 1222
_journal_paper_doi 10.1021/om901052e
_journal_volume 29
_journal_year 2010
_chemical_formula_moiety 'C39 H52 N7 Y, C5 H12'
_chemical_formula_sum 'C44 H64 N7 Y'
_chemical_formula_weight 779.93
_chemical_name_systematic
; 
 ? 
;
_space_group_IT_number 2
_symmetry_cell_setting triclinic
_symmetry_space_group_name_Hall '-P 1'
_symmetry_space_group_name_H-M 'P -1'
_atom_sites_solution_hydrogens geom
_atom_sites_solution_primary direct
_atom_sites_solution_secondary difmap
_audit_creation_method SHELXL-97
_cell_angle_alpha 68.659(2)
_cell_angle_beta 78.608(2)
_cell_angle_gamma 76.991(2)
_cell_formula_units_Z 4
_cell_length_a 15.316(3)
_cell_length_b 16.488(4)
_cell_length_c 18.773(4)
_cell_measurement_reflns_used 6335
_cell_measurement_temperature 100(2)
_cell_measurement_theta_max 25.76
_cell_measurement_theta_min 3.86
_cell_volume 4267.3(16)
_computing_cell_refinement 'Bruker APEX11'
_computing_data_collection 'Bruker APEX11'
_computing_data_reduction 'Bruker SAINT'
_computing_molecular_graphics 'Bruker SHELXTL'
_computing_publication_material 'Bruker SHELXTL'
_computing_structure_refinement 'SHELXL-97 (Sheldrick, 1997)'
_computing_structure_solution 'SHELXS-97 (Sheldrick, 1990)'
_diffrn_ambient_temperature 100(2)
_diffrn_measured_fraction_theta_full 0.989
_diffrn_measured_fraction_theta_max 0.968
_diffrn_measurement_device_type 'CCD area detector'
_diffrn_measurement_method 'phi and omega scans'
_diffrn_radiation_monochromator graphite
_diffrn_radiation_source 'fine-focus sealed tube'
_diffrn_radiation_type MoK\a
_diffrn_radiation_wavelength 0.71073
_diffrn_reflns_av_R_equivalents 0.0459
_diffrn_reflns_av_sigmaI/netI 0.0916
_diffrn_reflns_limit_h_max 20
_diffrn_reflns_limit_h_min -20
_diffrn_reflns_limit_k_max 21
_diffrn_reflns_limit_k_min -21
_diffrn_reflns_limit_l_max 25
_diffrn_reflns_limit_l_min -24
_diffrn_reflns_number 38525
_diffrn_reflns_theta_full 25.00
_diffrn_reflns_theta_max 28.33
_diffrn_reflns_theta_min 3.86
_exptl_absorpt_coefficient_mu 1.404
_exptl_absorpt_correction_T_max 0.9460
_exptl_absorpt_correction_T_min 0.8276
_exptl_absorpt_correction_type multi-scan
_exptl_absorpt_process_details 'Sadabs (Bruker)'
_exptl_crystal_colour 'dark red'
_exptl_crystal_density_diffrn 1.214
_exptl_crystal_density_method 'not measured'
_exptl_crystal_description block
_exptl_crystal_F_000 1664
_exptl_crystal_size_max 0.14
_exptl_crystal_size_mid 0.09
_exptl_crystal_size_min 0.04
_refine_diff_density_max 2.544
_refine_diff_density_min -0.845
_refine_diff_density_rms 0.087
_refine_ls_extinction_method none
_refine_ls_goodness_of_fit_ref 1.026
_refine_ls_hydrogen_treatment constr
_refine_ls_matrix_type full
_refine_ls_number_parameters 937
_refine_ls_number_reflns 20595
_refine_ls_number_restraints 0
_refine_ls_restrained_S_all 1.026
_refine_ls_R_factor_all 0.1035
_refine_ls_R_factor_gt 0.0565
_refine_ls_shift/su_max 0.001
_refine_ls_shift/su_mean 0.000
_refine_ls_structure_factor_coef Fsqd
_refine_ls_weighting_details 'calc w=1/[\s^2^(Fo^2^)+(0.0659P)^2^+1.9447P] where P=(Fo^2^+2Fc^2^)/3'
_refine_ls_weighting_scheme calc
_refine_ls_wR_factor_gt 0.1278
_refine_ls_wR_factor_ref 0.1450
_reflns_number_gt 13423
_reflns_number_total 20595
_reflns_threshold_expression >2sigma(I)
_cod_data_source_file om901052e_si_002.cif
_cod_data_source_block 2Y
_cod_original_cell_volume 4267.5(16)
_cod_database_code 4067632

loop_
_symmetry_equiv_pos_as_xyz
'x, y, z'
'-x, -y, -z'

loop_
_atom_site_label
_atom_site_type_symbol
_atom_site_fract_x
_atom_site_fract_y
_atom_site_fract_z
_atom_site_U_iso_or_equiv
_atom_site_adp_type
_atom_site_occupancy
_atom_site_symmetry_multiplicity
_atom_site_calc_flag
_atom_site_refinement_flags
Y1 Y 0.957464(19) 0.045259(19) 0.240711(17) 0.01361(8) Uani 1 1 d .
Y2 Y 0.36704(2) 0.44182(2) 0.243397(19) 0.02001(9) Uani 1 1 d .
N1 N 1.07893(17) 0.06567(17) 0.27937(15) 0.0165(6) Uani 1 1 d .
N2 N 0.91941(17) 0.16130(17) 0.29539(15) 0.0159(6) Uani 1 1 d .
N3 N 0.80716(17) 0.07123(17) 0.27968(16) 0.0177(6) Uani 1 1 d .
N4 N 0.50244(18) 0.38296(17) 0.28680(16) 0.0211(6) Uani 1 1 d .
N5 N 0.38914(17) 0.28343(17) 0.29117(15) 0.0177(6) Uani 1 1 d .
N6 N 0.23345(17) 0.39187(16) 0.27487(15) 0.0164(6) Uani 1 1 d .
N7 N 0.98967(18) -0.11542(17) 0.27416(15) 0.0198(6) Uani 1 1 d .
N8 N 1.04325(19) -0.23426(18) 0.23998(17) 0.0236(6) Uani 1 1 d .
N9 N 1.01278(17) -0.00240(17) 0.12556(15) 0.0172(6) Uani 1 1 d .
N10 N 0.95703(19) 0.16858(17) 0.12089(16) 0.0213(6) Uani 1 1 d .
N11 N 0.4091(2) 0.4162(2) 0.12074(17) 0.0278(7) Uani 1 1 d .
N12 N 0.3584(2) 0.58153(19) 0.13112(18) 0.0294(7) Uani 1 1 d .
N13 N 0.3314(2) 0.57264(19) 0.28374(18) 0.0288(7) Uani 1 1 d .
N14 N 0.2883(2) 0.7180(2) 0.25163(19) 0.0322(7) Uani 1 1 d .
C1 C 1.0795(2) 0.1477(2) 0.2923(2) 0.0226(7) Uani 1 1 d .
H1A H 1.1159 0.1850 0.2481 0.027 Uiso 1 1 calc R
H1B H 1.1083 0.1338 0.3391 0.027 Uiso 1 1 calc R
C2 C 0.9858(2) 0.1981(2) 0.30203(18) 0.0170(7) Uani 1 1 d .
C3 C 0.9667(2) 0.2770(2) 0.31720(19) 0.0213(7) Uani 1 1 d .
H3A H 1.0141 0.3037 0.3202 0.026 Uiso 1 1 calc R
C4 C 0.8774(2) 0.3161(2) 0.32784(19) 0.0217(7) Uani 1 1 d .
H4A H 0.8631 0.3700 0.3384 0.026 Uiso 1 1 calc R
C5 C 0.8094(2) 0.2769(2) 0.32312(19) 0.0213(7) Uani 1 1 d .
H5A H 0.7479 0.3027 0.3312 0.026 Uiso 1 1 calc R
C6 C 0.8327(2) 0.1990(2) 0.30632(18) 0.0164(7) Uani 1 1 d .
C7 C 0.7649(2) 0.1510(2) 0.2981(2) 0.0206(7) Uani 1 1 d .
H7A H 0.7235 0.1349 0.3468 0.025 Uiso 1 1 calc R
H7B H 0.7285 0.1910 0.2568 0.025 Uiso 1 1 calc R
C8 C 0.5436(2) 0.2934(2) 0.2899(2) 0.0255(8) Uani 1 1 d .
H8A H 0.5784 0.2653 0.3344 0.031 Uiso 1 1 calc R
H8B H 0.5862 0.2954 0.2424 0.031 Uiso 1 1 calc R
C9 C 0.4737(2) 0.2386(2) 0.29726(19) 0.0198(7) Uani 1 1 d .
C10 C 0.4932(2) 0.1493(2) 0.3088(2) 0.0251(8) Uani 1 1 d .
H10A H 0.5536 0.1186 0.3112 0.030 Uiso 1 1 calc R
C11 C 0.4226(2) 0.1050(2) 0.3169(2) 0.0248(8) Uani 1 1 d .
H11A H 0.4342 0.0435 0.3249 0.030 Uiso 1 1 calc R
C12 C 0.3347(2) 0.1516(2) 0.31326(19) 0.0207(7) Uani 1 1 d .
H12A H 0.2855 0.1221 0.3202 0.025 Uiso 1 1 calc R
C13 C 0.3207(2) 0.2414(2) 0.29932(18) 0.0168(7) Uani 1 1 d .
C14 C 0.2292(2) 0.2985(2) 0.29276(19) 0.0180(7) Uani 1 1 d .
H14A H 0.2020 0.2922 0.2518 0.022 Uiso 1 1 calc R
H14B H 0.1895 0.2780 0.3420 0.022 Uiso 1 1 calc R
C15 C 0.1433(2) 0.4384(2) 0.27410(18) 0.0166(7) Uani 1 1 d .
C16 C 0.0922(2) 0.4504(2) 0.34217(19) 0.0219(7) Uani 1 1 d .
C17 C 0.0025(2) 0.4927(2) 0.3416(2) 0.0260(8) Uani 1 1 d .
H17A H -0.0308 0.5010 0.3875 0.031 Uiso 1 1 calc R
C18 C -0.0386(2) 0.5227(2) 0.2756(2) 0.0274(8) Uani 1 1 d .
H18A H -0.0997 0.5515 0.2760 0.033 Uiso 1 1 calc R
C19 C 0.0098(2) 0.5104(2) 0.2090(2) 0.0244(8) Uani 1 1 d .
H19A H -0.0190 0.5300 0.1639 0.029 Uiso 1 1 calc R
C20 C 0.1004(2) 0.4699(2) 0.20652(19) 0.0202(7) Uani 1 1 d .
C21 C 0.1498(3) 0.4617(3) 0.1309(2) 0.0304(9) Uani 1 1 d .
H21A H 0.2136 0.4330 0.1390 0.037 Uiso 1 1 calc R
C22 C 0.1517(3) 0.5527(3) 0.0692(2) 0.0428(11) Uani 1 1 d .
H22A H 0.1790 0.5889 0.0872 0.064 Uiso 1 1 calc R
H22B H 0.0899 0.5815 0.0591 0.064 Uiso 1 1 calc R
H22C H 0.1875 0.5460 0.0216 0.064 Uiso 1 1 calc R
C23 C 0.1084(3) 0.4035(3) 0.1032(3) 0.0478(12) Uani 1 1 d .
H23A H 0.1080 0.3452 0.1430 0.072 Uiso 1 1 calc R
H23B H 0.1443 0.3969 0.0557 0.072 Uiso 1 1 calc R
H23C H 0.0463 0.4313 0.0932 0.072 Uiso 1 1 calc R
C24 C 0.1322(2) 0.4142(2) 0.4179(2) 0.0290(8) Uani 1 1 d .
H24A H 0.1967 0.3874 0.4074 0.035 Uiso 1 1 calc R
C25 C 0.1311(3) 0.4872(3) 0.4504(2) 0.0389(10) Uani 1 1 d .
H25A H 0.1625 0.5332 0.4117 0.058 Uiso 1 1 calc R
H25B H 0.1616 0.4622 0.4968 0.058 Uiso 1 1 calc R
H25C H 0.0684 0.5128 0.4635 0.058 Uiso 1 1 calc R
C26 C 0.0835(3) 0.3413(3) 0.4779(2) 0.0389(10) Uani 1 1 d .
H26A H 0.1109 0.3193 0.5258 0.058 Uiso 1 1 calc R
H26B H 0.0889 0.2927 0.4581 0.058 Uiso 1 1 calc R
H26C H 0.0195 0.3654 0.4881 0.058 Uiso 1 1 calc R
C27 C 0.5618(2) 0.4207(2) 0.3106(2) 0.0224(8) Uani 1 1 d .
C28 C 0.6192(2) 0.4767(2) 0.2557(2) 0.0272(8) Uani 1 1 d .
C29 C 0.6764(3) 0.5115(3) 0.2818(3) 0.0354(9) Uani 1 1 d .
H29A H 0.7143 0.5500 0.2451 0.042 Uiso 1 1 calc R
C30 C 0.6250(3) 0.4356(3) 0.4128(2) 0.0378(10) Uani 1 1 d .
H30A H 0.6278 0.4220 0.4661 0.045 Uiso 1 1 calc R
C31 C 0.5657(2) 0.3980(2) 0.3910(2) 0.0270(8) Uani 1 1 d .
C32 C 0.5085(3) 0.3351(3) 0.4508(2) 0.0371(10) Uani 1 1 d .
H32A H 0.4758 0.3117 0.4233 0.045 Uiso 1 1 calc R
C33 C 0.5658(3) 0.2565(3) 0.5042(3) 0.0488(12) Uani 1 1 d .
H33A H 0.6108 0.2261 0.4734 0.073 Uiso 1 1 calc R
H33B H 0.5267 0.2154 0.5400 0.073 Uiso 1 1 calc R
H33C H 0.5965 0.2777 0.5335 0.073 Uiso 1 1 calc R
C34 C 0.6220(3) 0.4952(3) 0.1703(2) 0.0339(9) Uani 1 1 d .
H34A H 0.5720 0.4696 0.1637 0.041 Uiso 1 1 calc R
C35 C 0.6069(4) 0.5928(3) 0.1240(3) 0.0538(13) Uani 1 1 d .
H35A H 0.5493 0.6215 0.1446 0.081 Uiso 1 1 calc R
H35B H 0.6053 0.6006 0.0699 0.081 Uiso 1 1 calc R
H35C H 0.6562 0.6195 0.1275 0.081 Uiso 1 1 calc R
C36 C 0.4363(3) 0.3303(3) 0.1091(2) 0.0404(10) Uani 1 1 d .
H36A H 0.4492 0.3394 0.0537 0.061 Uiso 1 1 calc R
H36B H 0.3873 0.2957 0.1319 0.061 Uiso 1 1 calc R
H36C H 0.4906 0.2985 0.1337 0.061 Uiso 1 1 calc R
C37 C 0.4045(3) 0.4867(3) 0.0588(2) 0.0327(9) Uani 1 1 d .
H37A H 0.4191 0.4792 0.0097 0.039 Uiso 1 1 calc R
C38 C 0.3790(3) 0.5718(3) 0.0619(2) 0.0342(9) Uani 1 1 d .
H38A H 0.3763 0.6217 0.0160 0.041 Uiso 1 1 calc R
C39 C 0.3326(3) 0.6557(2) 0.1459(2) 0.0328(9) Uani 1 1 d .
H39A H 0.3243 0.7110 0.1057 0.039 Uiso 1 1 calc R
C41 C 0.9878(2) 0.1492(2) 0.05816(19) 0.0232(7) Uani 1 1 d .
H41A H 0.9892 0.1962 0.0103 0.028 Uiso 1 1 calc R
C42 C 1.0190(2) 0.0630(2) 0.05753(19) 0.0236(8) Uani 1 1 d .
H42A H 1.0435 0.0513 0.0110 0.028 Uiso 1 1 calc R
C43 C 1.0378(2) -0.0872(2) 0.1367(2) 0.0207(7) Uani 1 1 d .
H43A H 1.0634 -0.1090 0.0954 0.025 Uiso 1 1 calc R
C44 C 1.0242(2) -0.1449(2) 0.21458(19) 0.0199(7) Uani 1 1 d .
C45 C 1.0190(2) -0.2635(2) 0.3187(2) 0.0285(8) Uani 1 1 d .
H45A H 1.0241 -0.3230 0.3524 0.034 Uiso 1 1 calc R
C46 C 0.9863(2) -0.1899(2) 0.3384(2) 0.0262(8) Uani 1 1 d .
H46A H 0.9642 -0.1898 0.3894 0.031 Uiso 1 1 calc R
C47 C 1.1668(2) 0.0124(2) 0.28684(19) 0.0170(7) Uani 1 1 d .
C48 C 1.2381(2) 0.0283(2) 0.22475(19) 0.0196(7) Uani 1 1 d .
C49 C 1.3244(2) -0.0187(2) 0.2366(2) 0.0245(8) Uani 1 1 d .
H49A H 1.3721 -0.0077 0.1952 0.029 Uiso 1 1 calc R
C50 C 1.3427(2) -0.0810(2) 0.3070(2) 0.0272(8) Uani 1 1 d .
H50A H 1.4025 -0.1115 0.3143 0.033 Uiso 1 1 calc R
C51 C 1.2729(2) -0.0984(2) 0.3668(2) 0.0274(8) Uani 1 1 d .
H51A H 1.2851 -0.1422 0.4148 0.033 Uiso 1 1 calc R
C52 C 1.1853(2) -0.0532(2) 0.3579(2) 0.0221(7) Uani 1 1 d .
C53 C 1.1124(3) -0.0741(3) 0.4270(2) 0.0317(9) Uani 1 1 d .
H53A H 1.0522 -0.0473 0.4082 0.038 Uiso 1 1 calc R
C54 C 1.1138(3) -0.1738(3) 0.4671(2) 0.0441(11) Uani 1 1 d .
H54A H 1.0656 -0.1837 0.5107 0.066 Uiso 1 1 calc R
H54B H 1.1724 -0.2015 0.4859 0.066 Uiso 1 1 calc R
H54C H 1.1044 -0.1996 0.4303 0.066 Uiso 1 1 calc R
C55 C 1.2218(2) 0.0948(2) 0.14503(19) 0.0214(7) Uani 1 1 d .
H55A H 1.1561 0.1210 0.1469 0.026 Uiso 1 1 calc R
C56 C 1.2449(3) 0.0490(2) 0.0843(2) 0.0296(8) Uani 1 1 d .
H56A H 1.2338 0.0926 0.0337 0.044 Uiso 1 1 calc R
H56B H 1.2070 0.0036 0.0978 0.044 Uiso 1 1 calc R
H56C H 1.3086 0.0213 0.0826 0.044 Uiso 1 1 calc R
C57 C 1.2759(2) 0.1699(2) 0.1228(2) 0.0273(8) Uani 1 1 d .
H57A H 1.2643 0.2115 0.0715 0.041 Uiso 1 1 calc R
H57B H 1.3405 0.1456 0.1221 0.041 Uiso 1 1 calc R
H57C H 1.2575 0.2008 0.1605 0.041 Uiso 1 1 calc R
C58 C 0.7802(3) 0.0427(3) 0.0729(3) 0.0470(12) Uani 1 1 d .
H58A H 0.8213 -0.0129 0.0932 0.070 Uiso 1 1 calc R
H58B H 0.8109 0.0809 0.0259 0.070 Uiso 1 1 calc R
H58C H 0.7263 0.0302 0.0608 0.070 Uiso 1 1 calc R
C59 C 0.7527(3) 0.0890(3) 0.1331(2) 0.0339(9) Uani 1 1 d .
H59A H 0.8087 0.1037 0.1420 0.041 Uiso 1 1 calc R
C60 C 0.7115(2) 0.0316(2) 0.2100(2) 0.0284(8) Uani 1 1 d .
C61 C 0.6416(2) -0.0117(3) 0.2121(3) 0.0397(11) Uani 1 1 d .
H61A H 0.6218 -0.0060 0.1654 0.048 Uiso 1 1 calc R
C62 C 0.7394(2) 0.0245(2) 0.2799(2) 0.0215(7) Uani 1 1 d .
C63 C 0.6964(2) -0.0279(2) 0.3505(2) 0.0273(8) Uani 1 1 d .
C64 C 0.6285(3) -0.0706(3) 0.3495(3) 0.0394(11) Uani 1 1 d .
H64A H 0.6003 -0.1061 0.3968 0.047 Uiso 1 1 calc R
C65 C 0.7220(3) -0.0371(2) 0.4275(2) 0.0326(9) Uani 1 1 d .
H65A H 0.7726 -0.0034 0.4168 0.039 Uiso 1 1 calc R
C66 C 0.7559(3) -0.1339(3) 0.4736(3) 0.0552(14) Uani 1 1 d .
H66A H 0.8065 -0.1585 0.4425 0.083 Uiso 1 1 calc R
H66B H 0.7068 -0.1681 0.4867 0.083 Uiso 1 1 calc R
H66C H 0.7759 -0.1368 0.5211 0.083 Uiso 1 1 calc R
C67 C 0.6434(3) 0.0022(3) 0.4764(2) 0.0404(10) Uani 1 1 d .
H67A H 0.6226 0.0641 0.4472 0.061 Uiso 1 1 calc R
H67B H 0.6639 -0.0013 0.5239 0.061 Uiso 1 1 calc R
H67C H 0.5937 -0.0312 0.4895 0.061 Uiso 1 1 calc R
C68 C 0.6797(3) 0.4920(3) 0.3591(3) 0.0398(10) Uani 1 1 d .
H68A H 0.7191 0.5169 0.3754 0.048 Uiso 1 1 calc R
C69 C 0.3178(2) 0.6502(2) 0.2237(2) 0.0266(8) Uani 1 1 d .
C70 C 0.2693(3) 0.8118(2) 0.2046(3) 0.0414(11) Uani 1 1 d .
H70A H 0.2768 0.8175 0.1501 0.062 Uiso 1 1 calc R
H70B H 0.3114 0.8438 0.2125 0.062 Uiso 1 1 calc R
H70C H 0.2072 0.8368 0.2200 0.062 Uiso 1 1 calc R
C71 C 0.2846(3) 0.6842(3) 0.3303(3) 0.0398(10) Uani 1 1 d .
H71A H 0.2668 0.7164 0.3651 0.048 Uiso 1 1 calc R
C72 C 0.3113(3) 0.5953(3) 0.3486(2) 0.0366(10) Uani 1 1 d .
H72A H 0.3155 0.5549 0.3995 0.044 Uiso 1 1 calc R
C73 C 0.6886(4) 0.1768(3) 0.1014(3) 0.0598(14) Uani 1 1 d .
H73A H 0.6714 0.2063 0.1403 0.090 Uiso 1 1 calc R
H73B H 0.6344 0.1649 0.0894 0.090 Uiso 1 1 calc R
H73C H 0.7194 0.2150 0.0545 0.090 Uiso 1 1 calc R
C74 C 0.6014(3) -0.0625(3) 0.2814(3) 0.0475(12) Uani 1 1 d .
H74A H 0.5545 -0.0922 0.2821 0.057 Uiso 1 1 calc R
C75 C 1.0756(3) -0.2906(2) 0.1927(2) 0.0341(9) Uani 1 1 d .
H75A H 1.0884 -0.2539 0.1387 0.051 Uiso 1 1 calc R
H75B H 1.0293 -0.3253 0.1974 0.051 Uiso 1 1 calc R
H75C H 1.1310 -0.3305 0.2101 0.051 Uiso 1 1 calc R
C76 C 1.1221(4) -0.0334(3) 0.4856(3) 0.0567(13) Uani 1 1 d .
H76A H 1.1205 0.0303 0.4604 0.085 Uiso 1 1 calc R
H76B H 1.1798 -0.0604 0.5062 0.085 Uiso 1 1 calc R
H76C H 1.0723 -0.0442 0.5278 0.085 Uiso 1 1 calc R
C77 C 0.4382(4) 0.3817(4) 0.4992(3) 0.080(2) Uani 1 1 d .
H77A H 0.4011 0.4318 0.4652 0.120 Uiso 1 1 calc R
H77B H 0.4688 0.4031 0.5284 0.120 Uiso 1 1 calc R
H77C H 0.3996 0.3402 0.5350 0.120 Uiso 1 1 calc R
C78 C 0.7110(3) 0.4478(4) 0.1394(3) 0.0663(16) Uani 1 1 d .
H78A H 0.7189 0.3848 0.1699 0.099 Uiso 1 1 calc R
H78B H 0.7613 0.4731 0.1431 0.099 Uiso 1 1 calc R
H78C H 0.7098 0.4553 0.0853 0.099 Uiso 1 1 calc R
C1S C 0.5425(4) 0.8468(4) 0.0700(4) 0.0720(16) Uani 1 1 d .
H1SA H 0.6006 0.8125 0.0552 0.086 Uiso 1 1 calc R
H1SB H 0.5550 0.9018 0.0728 0.086 Uiso 1 1 calc R
C2S C 0.5039(2) 0.7976(2) 0.1421(2) 0.0207(7) Uani 1 1 d .
H2SA H 0.4878 0.7448 0.1380 0.025 Uiso 1 1 calc R
H2SB H 0.4474 0.8336 0.1576 0.025 Uiso 1 1 calc R
C3S C 0.5607(4) 0.7703(4) 0.1999(3) 0.0668(16) Uani 1 1 d .
H3SA H 0.5742 0.8227 0.2069 0.080 Uiso 1 1 calc R
H3SB H 0.6184 0.7361 0.1843 0.080 Uiso 1 1 calc R
C4S C 0.5154(3) 0.7139(4) 0.2750(3) 0.0598(14) Uani 1 1 d .
H4SA H 0.5556 0.6950 0.3148 0.090 Uiso 1 1 calc R
H4SB H 0.5025 0.6619 0.2680 0.090 Uiso 1 1 calc R
H4SC H 0.4588 0.7483 0.2908 0.090 Uiso 1 1 calc R
C5S C 0.7970(3) 0.7699(3) 0.2439(3) 0.0417(11) Uani 1 1 d .
H5SA H 0.7448 0.8172 0.2280 0.050 Uiso 1 1 calc R
H5SB H 0.8495 0.7981 0.2389 0.050 Uiso 1 1 calc R
C6S C 0.8165(2) 0.71888(18) 0.19560(17) 0.0122(6) Uani 1 1 d .
H6SA H 0.7664 0.6859 0.2052 0.015 Uiso 1 1 calc R
H6SB H 0.8719 0.6751 0.2091 0.015 Uiso 1 1 calc R
C7S C 0.7754(3) 0.7131(3) 0.3269(3) 0.0467(11) Uani 1 1 d .
H7SA H 0.7619 0.7498 0.3600 0.070 Uiso 1 1 calc R
H7SB H 0.8274 0.6668 0.3427 0.070 Uiso 1 1 calc R
H7SC H 0.7228 0.6859 0.3319 0.070 Uiso 1 1 calc R
C8S C 0.4818(4) 0.8692(5) 0.0107(3) 0.088(2) Uani 1 1 d .
H8SA H 0.5108 0.9032 -0.0395 0.132 Uiso 1 1 calc R
H8SB H 0.4248 0.9046 0.0246 0.132 Uiso 1 1 calc R
H8SC H 0.4696 0.8148 0.0077 0.132 Uiso 1 1 calc R
C9S C 0.8292(3) 0.7683(3) 0.1171(3) 0.0452(11) Uani 1 1 d .
H9SA H 0.8795 0.8014 0.1067 0.054 Uiso 1 1 calc R
H9SB H 0.7738 0.8116 0.1027 0.054 Uiso 1 1 calc R
C10S C 0.8503(3) 0.7090(3) 0.0701(3) 0.0523(12) Uani 1 1 d .
H10B H 0.8595 0.7443 0.0153 0.079 Uiso 1 1 calc R
H10C H 0.8000 0.6772 0.0797 0.079 Uiso 1 1 calc R
H10D H 0.9054 0.6665 0.0843 0.079 Uiso 1 1 calc R
C11S C 0.9221(3) 0.2611(2) 0.1129(2) 0.0344(9) Uani 1 1 d .
H11B H 0.9301 0.2975 0.0584 0.052 Uiso 1 1 calc R
H11C H 0.9550 0.2801 0.1422 0.052 Uiso 1 1 calc R
H11D H 0.8577 0.2676 0.1329 0.052 Uiso 1 1 calc R

loop_
_atom_site_aniso_label
_atom_site_aniso_U_11
_atom_site_aniso_U_22
_atom_site_aniso_U_33
_atom_site_aniso_U_23
_atom_site_aniso_U_13
_atom_site_aniso_U_12
Y1 0.01225(15) 0.01298(15) 0.01432(16) -0.00465(12) -0.00104(11) 0.00000(11)
Y2 0.01652(17) 0.01512(16) 0.02478(19) -0.00413(14) -0.00197(13) -0.00040(12)
N1 0.0121(13) 0.0144(13) 0.0228(15) -0.0074(11) -0.0022(11) 0.0000(10)
N2 0.0155(13) 0.0159(13) 0.0152(14) -0.0048(11) -0.0019(11) -0.0014(10)
N3 0.0122(13) 0.0174(14) 0.0253(15) -0.0113(12) -0.0017(11) 0.0003(10)
N4 0.0163(14) 0.0163(14) 0.0308(16) -0.0084(12) -0.0061(12) 0.0006(11)
N5 0.0152(13) 0.0160(14) 0.0202(14) -0.0062(11) -0.0020(11) 0.0009(11)
N6 0.0154(13) 0.0139(13) 0.0170(14) -0.0042(11) -0.0019(11) 0.0012(10)
N7 0.0230(15) 0.0157(14) 0.0181(14) -0.0049(11) 0.0010(11) -0.0022(11)
N8 0.0253(16) 0.0165(14) 0.0277(16) -0.0087(12) 0.0017(13) -0.0032(12)
N9 0.0155(13) 0.0192(14) 0.0173(14) -0.0076(11) 0.0001(11) -0.0029(11)
N10 0.0243(15) 0.0152(14) 0.0202(15) -0.0037(12) -0.0026(12) 0.0010(11)
N11 0.0268(16) 0.0261(16) 0.0271(17) -0.0074(14) 0.0010(13) -0.0043(13)
N12 0.0277(17) 0.0236(16) 0.0331(18) -0.0068(14) 0.0000(14) -0.0047(13)
N13 0.0298(17) 0.0198(16) 0.0374(19) -0.0116(14) -0.0046(14) -0.0016(13)
N14 0.0312(18) 0.0233(16) 0.043(2) -0.0130(15) -0.0076(15) -0.0014(13)
C1 0.0146(16) 0.0233(18) 0.033(2) -0.0150(15) -0.0026(14) -0.0006(13)
C2 0.0175(16) 0.0158(16) 0.0150(16) -0.0027(13) -0.0024(13) -0.0012(12)
C3 0.0181(17) 0.0186(17) 0.0274(19) -0.0095(14) -0.0014(14) -0.0017(13)
C4 0.0231(18) 0.0170(17) 0.0246(18) -0.0092(14) -0.0019(14) -0.0001(13)
C5 0.0143(16) 0.0184(17) 0.0283(19) -0.0094(14) -0.0013(14) 0.0045(13)
C6 0.0163(16) 0.0158(16) 0.0150(16) -0.0041(13) -0.0022(12) 0.0003(12)
C7 0.0156(16) 0.0202(17) 0.0274(19) -0.0120(15) -0.0014(14) -0.0001(13)
C8 0.0164(17) 0.0193(17) 0.042(2) -0.0140(16) -0.0078(15) 0.0040(13)
C9 0.0166(16) 0.0172(16) 0.0247(18) -0.0085(14) -0.0015(13) 0.0009(13)
C10 0.0209(18) 0.0214(18) 0.032(2) -0.0123(16) -0.0023(15) 0.0033(14)
C11 0.0263(19) 0.0160(17) 0.032(2) -0.0112(15) -0.0039(15) 0.0013(14)
C12 0.0205(17) 0.0180(17) 0.0228(18) -0.0071(14) -0.0006(14) -0.0033(13)
C13 0.0174(16) 0.0165(16) 0.0148(16) -0.0058(13) -0.0013(13) 0.0007(12)
C14 0.0143(16) 0.0171(16) 0.0206(17) -0.0050(13) -0.0035(13) 0.0005(12)
C15 0.0135(15) 0.0129(15) 0.0215(17) -0.0035(13) -0.0020(13) -0.0023(12)
C16 0.0229(18) 0.0153(16) 0.0219(18) -0.0031(14) 0.0016(14) -0.0014(13)
C17 0.0221(18) 0.0219(18) 0.0263(19) -0.0063(15) 0.0053(15) 0.0010(14)
C18 0.0171(17) 0.0202(18) 0.038(2) -0.0061(16) -0.0002(15) 0.0017(14)
C19 0.0230(18) 0.0192(17) 0.028(2) -0.0037(15) -0.0095(15) -0.0002(14)
C20 0.0225(17) 0.0144(16) 0.0205(18) -0.0034(13) -0.0039(14) 0.0002(13)
C21 0.026(2) 0.039(2) 0.0213(19) -0.0101(17) -0.0068(15) 0.0075(16)
C22 0.036(2) 0.054(3) 0.021(2) -0.0012(19) 0.0011(17) 0.005(2)
C23 0.052(3) 0.055(3) 0.044(3) -0.031(2) -0.014(2) 0.009(2)
C24 0.0268(19) 0.031(2) 0.0214(19) -0.0081(16) -0.0005(15) 0.0067(16)
C25 0.043(2) 0.046(3) 0.028(2) -0.0138(19) -0.0007(18) -0.008(2)
C26 0.052(3) 0.031(2) 0.023(2) -0.0052(17) -0.0008(18) 0.0023(19)
C27 0.0170(17) 0.0145(16) 0.033(2) -0.0086(15) -0.0041(15) 0.0042(13)
C28 0.0236(19) 0.0207(18) 0.036(2) -0.0103(16) -0.0014(16) -0.0015(14)
C29 0.030(2) 0.026(2) 0.051(3) -0.0124(19) -0.0058(19) -0.0054(16)
C30 0.042(2) 0.037(2) 0.036(2) -0.0182(19) -0.0143(19) 0.0065(19)
C31 0.0238(19) 0.0254(19) 0.030(2) -0.0107(16) -0.0059(15) 0.0034(15)
C32 0.028(2) 0.044(2) 0.028(2) -0.0028(18) -0.0031(17) 0.0015(18)
C33 0.047(3) 0.040(3) 0.046(3) -0.001(2) -0.013(2) 0.003(2)
C34 0.030(2) 0.036(2) 0.031(2) -0.0081(18) 0.0010(17) -0.0069(17)
C35 0.074(4) 0.044(3) 0.043(3) -0.004(2) -0.016(2) -0.020(3)
C36 0.052(3) 0.036(2) 0.035(2) -0.0181(19) 0.003(2) -0.007(2)
C37 0.029(2) 0.040(2) 0.029(2) -0.0127(18) 0.0040(16) -0.0110(17)
C38 0.041(2) 0.031(2) 0.021(2) 0.0004(16) 0.0016(17) -0.0078(18)
C39 0.035(2) 0.0205(19) 0.037(2) -0.0039(17) -0.0030(18) -0.0032(16)
C41 0.0256(18) 0.0251(19) 0.0154(17) -0.0005(14) -0.0051(14) -0.0058(15)
C42 0.0264(19) 0.0295(19) 0.0143(17) -0.0081(15) 0.0022(14) -0.0061(15)
C43 0.0175(17) 0.0222(18) 0.0237(18) -0.0131(15) 0.0025(14) -0.0013(13)
C44 0.0163(16) 0.0177(17) 0.0257(19) -0.0096(14) 0.0005(14) -0.0017(13)
C45 0.031(2) 0.0180(18) 0.030(2) -0.0028(15) 0.0012(16) -0.0029(15)
C46 0.032(2) 0.0181(17) 0.0216(19) -0.0030(14) 0.0020(15) -0.0025(15)
C47 0.0115(15) 0.0195(16) 0.0219(17) -0.0103(14) -0.0028(13) -0.0002(12)
C48 0.0182(17) 0.0166(16) 0.0230(18) -0.0063(14) -0.0028(14) -0.0015(13)
C49 0.0154(17) 0.0253(19) 0.035(2) -0.0159(16) 0.0024(15) -0.0021(14)
C50 0.0171(17) 0.0201(18) 0.043(2) -0.0100(16) -0.0092(16) 0.0040(14)
C51 0.0263(19) 0.0245(19) 0.029(2) -0.0052(16) -0.0104(16) -0.0004(15)
C52 0.0172(17) 0.0233(18) 0.0254(19) -0.0085(15) -0.0045(14) -0.0008(13)
C53 0.027(2) 0.037(2) 0.023(2) -0.0024(17) -0.0052(15) 0.0014(16)
C54 0.037(2) 0.048(3) 0.033(2) 0.005(2) -0.0034(18) -0.010(2)
C55 0.0198(17) 0.0209(17) 0.0218(18) -0.0075(14) -0.0002(14) -0.0019(13)
C56 0.031(2) 0.030(2) 0.026(2) -0.0102(16) -0.0005(16) -0.0038(16)
C57 0.0275(19) 0.0262(19) 0.0243(19) -0.0055(15) 0.0019(15) -0.0062(15)
C58 0.037(2) 0.069(3) 0.045(3) -0.038(2) -0.003(2) 0.001(2)
C59 0.029(2) 0.046(2) 0.033(2) -0.0216(19) -0.0100(17) 0.0003(18)
C60 0.0146(17) 0.034(2) 0.044(2) -0.0258(19) -0.0013(16) 0.0001(15)
C61 0.0183(19) 0.050(3) 0.068(3) -0.043(2) -0.0052(19) -0.0002(18)
C62 0.0128(16) 0.0181(17) 0.035(2) -0.0157(15) 0.0025(14) 0.0017(13)
C63 0.0146(17) 0.0176(17) 0.046(2) -0.0120(17) 0.0034(16) 0.0000(13)
C64 0.023(2) 0.028(2) 0.067(3) -0.024(2) 0.013(2) -0.0062(16)
C65 0.026(2) 0.026(2) 0.033(2) -0.0011(17) 0.0035(16) -0.0022(16)
C66 0.049(3) 0.033(2) 0.053(3) 0.006(2) 0.009(2) 0.006(2)
C67 0.037(2) 0.033(2) 0.038(2) -0.0061(19) 0.0086(19) -0.0006(18)
C68 0.037(2) 0.032(2) 0.063(3) -0.026(2) -0.019(2) -0.0025(18)
C69 0.0226(18) 0.0146(17) 0.043(2) -0.0107(16) -0.0060(16) -0.0013(14)
C70 0.045(3) 0.019(2) 0.061(3) -0.013(2) -0.016(2) 0.0011(17)
C71 0.045(3) 0.035(2) 0.044(3) -0.020(2) -0.006(2) -0.0024(19)
C72 0.044(2) 0.033(2) 0.034(2) -0.0141(18) -0.0027(19) -0.0043(18)
C73 0.073(4) 0.060(3) 0.041(3) -0.022(2) -0.012(3) 0.012(3)
C74 0.019(2) 0.049(3) 0.091(4) -0.048(3) 0.011(2) -0.0128(19)
C75 0.039(2) 0.0197(19) 0.043(2) -0.0150(17) 0.0043(18) -0.0028(16)
C76 0.068(3) 0.068(3) 0.033(3) -0.026(2) 0.011(2) -0.010(3)
C77 0.066(4) 0.069(4) 0.053(3) 0.007(3) 0.020(3) 0.023(3)
C78 0.055(3) 0.085(4) 0.039(3) -0.019(3) 0.008(2) 0.012(3)
C1S 0.066(4) 0.062(4) 0.092(5) -0.035(3) -0.004(3) -0.009(3)
C2S 0.0134(16) 0.0231(18) 0.0292(19) -0.0152(15) -0.0007(14) -0.0013(13)
C3S 0.061(3) 0.078(4) 0.084(4) -0.056(3) 0.012(3) -0.024(3)
C4S 0.045(3) 0.080(4) 0.059(3) -0.033(3) -0.012(2) 0.003(3)
C5S 0.030(2) 0.035(2) 0.055(3) -0.010(2) -0.006(2) -0.0037(18)
C6S 0.0154(15) 0.0018(13) 0.0153(15) 0.0011(11) -0.0055(12) 0.0031(11)
C7S 0.046(3) 0.039(3) 0.055(3) -0.024(2) 0.000(2) -0.001(2)
C8S 0.059(4) 0.111(5) 0.062(4) -0.014(4) -0.001(3) 0.019(4)
C9S 0.029(2) 0.044(3) 0.050(3) -0.005(2) -0.001(2) -0.0031(19)
C10S 0.058(3) 0.051(3) 0.041(3) -0.003(2) -0.011(2) -0.012(2)
C11S 0.051(3) 0.0163(18) 0.025(2) 0.0008(15) -0.0042(18) 0.0010(17)

loop_
_atom_type_symbol
_atom_type_description
_atom_type_scat_dispersion_real
_atom_type_scat_dispersion_imag
_atom_type_scat_source
C C 0.0033 0.0016 'International Tables Vol C Tables 4.2.6.8 and 6.1.1.4'
H H 0.0000 0.0000 'International Tables Vol C Tables 4.2.6.8 and 6.1.1.4'
N N 0.0061 0.0033 'International Tables Vol C Tables 4.2.6.8 and 6.1.1.4'
Y Y -2.7962 3.5667 'International Tables Vol C Tables 4.2.6.8 and 6.1.1.4'

loop_
_geom_angle_atom_site_label_1
_geom_angle_atom_site_label_2
_geom_angle_atom_site_label_3
_geom_angle
N1 Y1 N3 132.58(10)
N1 Y1 N2 68.46(9)
N3 Y1 N2 68.60(9)
N1 Y1 N10 97.10(10)
N3 Y1 N10 96.29(9)
N2 Y1 N10 82.41(9)
N1 Y1 N7 99.51(9)
N3 Y1 N7 102.63(9)
N2 Y1 N7 142.93(9)
N10 Y1 N7 134.62(9)
N1 Y1 N9 107.23(9)
N3 Y1 N9 119.92(9)
N2 Y1 N9 149.03(9)
N10 Y1 N9 67.43(9)
N7 Y1 N9 67.35(9)
N4 Y2 N6 132.25(10)
N4 Y2 N5 68.27(9)
N6 Y2 N5 68.71(9)
N4 Y2 N11 96.49(10)
N6 Y2 N11 96.80(10)
N5 Y2 N11 81.56(10)
N4 Y2 N13 99.24(10)
N6 Y2 N13 102.84(10)
N5 Y2 N13 143.23(10)
N11 Y2 N13 135.11(10)
N4 Y2 N12 117.31(10)
N6 Y2 N12 110.15(10)
N5 Y2 N12 148.71(10)
N11 Y2 N12 67.36(10)
N13 Y2 N12 68.04(10)
C47 N1 C1 108.9(2)
C47 N1 Y1 129.9(2)
C1 N1 Y1 120.89(19)
C2 N2 C6 120.1(3)
C2 N2 Y1 119.0(2)
C6 N2 Y1 119.9(2)
C62 N3 C7 109.7(2)
C62 N3 Y1 128.4(2)
C7 N3 Y1 121.25(19)
C27 N4 C8 109.6(3)
C27 N4 Y2 130.6(2)
C8 N4 Y2 119.7(2)
C13 N5 C9 120.5(3)
C13 N5 Y2 120.1(2)
C9 N5 Y2 118.6(2)
C15 N6 C14 107.3(2)
C15 N6 Y2 130.71(19)
C14 N6 Y2 121.72(19)
C44 N7 C46 105.6(3)
C44 N7 Y1 115.2(2)
C46 N7 Y1 139.2(2)
C44 N8 C45 107.8(3)
C44 N8 C75 126.6(3)
C45 N8 C75 125.3(3)
C43 N9 C42 126.1(3)
C43 N9 Y1 118.2(2)
C42 N9 Y1 115.6(2)
C41 N10 C11S 117.8(3)
C41 N10 Y1 116.2(2)
C11S N10 Y1 125.9(2)
C37 N11 C36 117.0(3)
C37 N11 Y2 116.2(3)
C36 N11 Y2 126.7(2)
C39 N12 C38 127.2(3)
C39 N12 Y2 117.2(3)
C38 N12 Y2 115.5(2)
C72 N13 C69 105.7(3)
C72 N13 Y2 140.7(3)
C69 N13 Y2 113.1(2)
C69 N14 C71 108.0(3)
C69 N14 C70 125.4(3)
C71 N14 C70 126.5(3)
N1 C1 C2 111.8(3)
N1 C1 H1A 109.2
C2 C1 H1A 109.2
N1 C1 H1B 109.2
C2 C1 H1B 109.2
H1A C1 H1B 107.9
N2 C2 C3 121.0(3)
N2 C2 C1 115.2(3)
C3 C2 C1 123.8(3)
C4 C3 C2 118.8(3)
C4 C3 H3A 120.6
C2 C3 H3A 120.6
C5 C4 C3 120.1(3)
C5 C4 H4A 120.0
C3 C4 H4A 120.0
C4 C5 C6 118.5(3)
C4 C5 H5A 120.8
C6 C5 H5A 120.8
N2 C6 C5 121.5(3)
N2 C6 C7 114.9(3)
C5 C6 C7 123.5(3)
N3 C7 C6 112.6(3)
N3 C7 H7A 109.1
C6 C7 H7A 109.1
N3 C7 H7B 109.1
C6 C7 H7B 109.1
H7A C7 H7B 107.8
N4 C8 C9 111.6(3)
N4 C8 H8A 109.3
C9 C8 H8A 109.3
N4 C8 H8B 109.3
C9 C8 H8B 109.3
H8A C8 H8B 108.0
N5 C9 C10 121.3(3)
N5 C9 C8 114.9(3)
C10 C9 C8 123.7(3)
C9 C10 C11 118.6(3)
C9 C10 H10A 120.7
C11 C10 H10A 120.7
C10 C11 C12 119.5(3)
C10 C11 H11A 120.2
C12 C11 H11A 120.2
C13 C12 C11 118.7(3)
C13 C12 H12A 120.7
C11 C12 H12A 120.7
N5 C13 C12 121.3(3)
N5 C13 C14 115.4(3)
C12 C13 C14 123.3(3)
N6 C14 C13 112.3(3)
N6 C14 H14A 109.1
C13 C14 H14A 109.1
N6 C14 H14B 109.1
C13 C14 H14B 109.1
H14A C14 H14B 107.9
C16 C15 C20 118.1(3)
C16 C15 N6 120.7(3)
C20 C15 N6 121.1(3)
C17 C16 C15 120.2(3)
C17 C16 C24 118.7(3)
C15 C16 C24 121.1(3)
C18 C17 C16 121.1(3)
C18 C17 H17A 119.4
C16 C17 H17A 119.4
C17 C18 C19 119.4(3)
C17 C18 H18A 120.3
C19 C18 H18A 120.3
C18 C19 C20 121.4(3)
C18 C19 H19A 119.3
C20 C19 H19A 119.3
C19 C20 C15 119.7(3)
C19 C20 C21 118.4(3)
C15 C20 C21 121.9(3)
C20 C21 C22 110.8(3)
C20 C21 C23 111.9(3)
C22 C21 C23 110.2(3)
C20 C21 H21A 107.9
C22 C21 H21A 107.9
C23 C21 H21A 107.9
C21 C22 H22A 109.5
C21 C22 H22B 109.5
H22A C22 H22B 109.5
C21 C22 H22C 109.5
H22A C22 H22C 109.5
H22B C22 H22C 109.5
C21 C23 H23A 109.5
C21 C23 H23B 109.5
H23A C23 H23B 109.5
C21 C23 H23C 109.5
H23A C23 H23C 109.5
H23B C23 H23C 109.5
C16 C24 C25 111.8(3)
C16 C24 C26 111.5(3)
C25 C24 C26 110.2(3)
C16 C24 H24A 107.7
C25 C24 H24A 107.7
C26 C24 H24A 107.7
C24 C25 H25A 109.5
C24 C25 H25B 109.5
H25A C25 H25B 109.5
C24 C25 H25C 109.5
H25A C25 H25C 109.5
H25B C25 H25C 109.5
C24 C26 H26A 109.5
C24 C26 H26B 109.5
H26A C26 H26B 109.5
C24 C26 H26C 109.5
H26A C26 H26C 109.5
H26B C26 H26C 109.5
C28 C27 N4 120.9(3)
C28 C27 C31 120.1(3)
N4 C27 C31 119.0(3)
C29 C28 C27 118.8(4)
C29 C28 C34 120.2(3)
C27 C28 C34 120.9(3)
C68 C29 C28 122.0(4)
C68 C29 H29A 119.0
C28 C29 H29A 119.0
C68 C30 C31 122.0(4)
C68 C30 H30A 119.0
C31 C30 H30A 119.0
C30 C31 C27 117.8(3)
C30 C31 C32 120.9(4)
C27 C31 C32 121.3(3)
C31 C32 C77 111.4(4)
C31 C32 C33 112.0(3)
C77 C32 C33 109.2(4)
C31 C32 H32A 108.1
C77 C32 H32A 108.1
C33 C32 H32A 108.1
C32 C33 H33A 109.5
C32 C33 H33B 109.5
H33A C33 H33B 109.5
C32 C33 H33C 109.5
H33A C33 H33C 109.5
H33B C33 H33C 109.5
C28 C34 C35 113.3(3)
C28 C34 C78 109.9(3)
C35 C34 C78 111.1(4)
C28 C34 H34A 107.4
C35 C34 H34A 107.4
C78 C34 H34A 107.4
C34 C35 H35A 109.5
C34 C35 H35B 109.5
H35A C35 H35B 109.5
C34 C35 H35C 109.5
H35A C35 H35C 109.5
H35B C35 H35C 109.5
N11 C36 H36A 109.5
N11 C36 H36B 109.5
H36A C36 H36B 109.5
N11 C36 H36C 109.5
H36A C36 H36C 109.5
H36B C36 H36C 109.5
N11 C37 C38 122.8(4)
N11 C37 H37A 118.6
C38 C37 H37A 118.6
N12 C38 C37 118.1(3)
N12 C38 H38A 121.0
C37 C38 H38A 121.0
N12 C39 C69 117.3(3)
N12 C39 H39A 121.3
C69 C39 H39A 121.3
N10 C41 C42 123.5(3)
N10 C41 H41A 118.2
C42 C41 H41A 118.2
N9 C42 C41 117.0(3)
N9 C42 H42A 121.5
C41 C42 H42A 121.5
N9 C43 C44 116.1(3)
N9 C43 H43A 122.0
C44 C43 H43A 122.0
N7 C44 N8 110.2(3)
N7 C44 C43 123.0(3)
N8 C44 C43 126.8(3)
C46 C45 N8 106.0(3)
C46 C45 H45A 127.0
N8 C45 H45A 127.0
C45 C46 N7 110.4(3)
C45 C46 H46A 124.8
N7 C46 H46A 124.8
C52 C47 C48 118.8(3)
C52 C47 N1 120.2(3)
C48 C47 N1 120.9(3)
C49 C48 C47 119.2(3)
C49 C48 C55 119.2(3)
C47 C48 C55 121.6(3)
C50 C49 C48 121.6(3)
C50 C49 H49A 119.2
C48 C49 H49A 119.2
C49 C50 C51 119.2(3)
C49 C50 H50A 120.4
C51 C50 H50A 120.4
C50 C51 C52 121.3(3)
C50 C51 H51A 119.3
C52 C51 H51A 119.3
C51 C52 C47 119.7(3)
C51 C52 C53 118.4(3)
C47 C52 C53 121.9(3)
C76 C53 C52 110.8(3)
C76 C53 C54 109.2(3)
C52 C53 C54 112.5(3)
C76 C53 H53A 108.1
C52 C53 H53A 108.1
C54 C53 H53A 108.1
C53 C54 H54A 109.5
C53 C54 H54B 109.5
H54A C54 H54B 109.5
C53 C54 H54C 109.5
H54A C54 H54C 109.5
H54B C54 H54C 109.5
C48 C55 C56 110.7(3)
C48 C55 C57 111.2(3)
C56 C55 C57 110.6(3)
C48 C55 H55A 108.1
C56 C55 H55A 108.1
C57 C55 H55A 108.1
C55 C56 H56A 109.5
C55 C56 H56B 109.5
H56A C56 H56B 109.5
C55 C56 H56C 109.5
H56A C56 H56C 109.5
H56B C56 H56C 109.5
C55 C57 H57A 109.5
C55 C57 H57B 109.5
H57A C57 H57B 109.5
C55 C57 H57C 109.5
H57A C57 H57C 109.5
H57B C57 H57C 109.5
C59 C58 H58A 109.5
C59 C58 H58B 109.5
H58A C58 H58B 109.5
C59 C58 H58C 109.5
H58A C58 H58C 109.5
H58B C58 H58C 109.5
C60 C59 C58 113.1(3)
C60 C59 C73 111.3(3)
C58 C59 C73 109.9(3)
C60 C59 H59A 107.4
C58 C59 H59A 107.4
C73 C59 H59A 107.4
C61 C60 C62 119.5(4)
C61 C60 C59 119.4(4)
C62 C60 C59 121.0(3)
C74 C61 C60 120.5(4)
C74 C61 H61A 119.7
C60 C61 H61A 119.7
C60 C62 C63 118.7(3)
C60 C62 N3 120.8(3)
C63 C62 N3 120.5(3)
C64 C63 C62 119.5(4)
C64 C63 C65 119.0(4)
C62 C63 C65 121.4(3)
C74 C64 C63 121.3(4)
C74 C64 H64A 119.4
C63 C64 H64A 119.4
C63 C65 C67 112.0(3)
C63 C65 C66 111.8(4)
C67 C65 C66 109.7(3)
C63 C65 H65A 107.7
C67 C65 H65A 107.7
C66 C65 H65A 107.7
C65 C66 H66A 109.5
C65 C66 H66B 109.5
H66A C66 H66B 109.5
C65 C66 H66C 109.5
H66A C66 H66C 109.5
H66B C66 H66C 109.5
C65 C67 H67A 109.5
C65 C67 H67B 109.5
H67A C67 H67B 109.5
C65 C67 H67C 109.5
H67A C67 H67C 109.5
H67B C67 H67C 109.5
C29 C68 C30 119.3(4)
C29 C68 H68A 120.4
C30 C68 H68A 120.4
N14 C69 N13 109.4(3)
N14 C69 C39 126.8(3)
N13 C69 C39 123.8(3)
N14 C70 H70A 109.5
N14 C70 H70B 109.5
H70A C70 H70B 109.5
N14 C70 H70C 109.5
H70A C70 H70C 109.5
H70B C70 H70C 109.5
C72 C71 N14 106.5(4)
C72 C71 H71A 126.8
N14 C71 H71A 126.8
N13 C72 C71 110.3(4)
N13 C72 H72A 124.8
C71 C72 H72A 124.8
C59 C73 H73A 109.5
C59 C73 H73B 109.5
H73A C73 H73B 109.5
C59 C73 H73C 109.5
H73A C73 H73C 109.5
H73B C73 H73C 109.5
C64 C74 C61 120.4(4)
C64 C74 H74A 119.8
C61 C74 H74A 119.8
N8 C75 H75A 109.5
N8 C75 H75B 109.5
H75A C75 H75B 109.5
N8 C75 H75C 109.5
H75A C75 H75C 109.5
H75B C75 H75C 109.5
C53 C76 H76A 109.5
C53 C76 H76B 109.5
H76A C76 H76B 109.5
C53 C76 H76C 109.5
H76A C76 H76C 109.5
H76B C76 H76C 109.5
C32 C77 H77A 109.5
C32 C77 H77B 109.5
H77A C77 H77B 109.5
C32 C77 H77C 109.5
H77A C77 H77C 109.5
H77B C77 H77C 109.5
C34 C78 H78A 109.5
C34 C78 H78B 109.5
H78A C78 H78B 109.5
C34 C78 H78C 109.5
H78A C78 H78C 109.5
H78B C78 H78C 109.5
C2S C1S C8S 111.2(5)
C2S C1S H1SA 109.4
C8S C1S H1SA 109.4
C2S C1S H1SB 109.4
C8S C1S H1SB 109.4
H1SA C1S H1SB 108.0
C1S C2S C3S 113.6(4)
C1S C2S H2SA 108.8
C3S C2S H2SA 108.8
C1S C2S H2SB 108.8
C3S C2S H2SB 108.8
H2SA C2S H2SB 107.7
C2S C3S C4S 110.1(4)
C2S C3S H3SA 109.6
C4S C3S H3SA 109.6
C2S C3S H3SB 109.6
C4S C3S H3SB 109.6
H3SA C3S H3SB 108.2
C3S C4S H4SA 109.5
C3S C4S H4SB 109.5
H4SA C4S H4SB 109.5
C3S C4S H4SC 109.5
H4SA C4S H4SC 109.5
H4SB C4S H4SC 109.5
C6S C5S C7S 110.5(3)
C6S C5S H5SA 109.5
C7S C5S H5SA 109.5
C6S C5S H5SB 109.5
C7S C5S H5SB 109.5
H5SA C5S H5SB 108.1
C5S C6S C9S 113.7(3)
C5S C6S H6SA 108.8
C9S C6S H6SA 108.8
C5S C6S H6SB 108.8
C9S C6S H6SB 108.8
H6SA C6S H6SB 107.7
C5S C7S H7SA 109.5
C5S C7S H7SB 109.5
H7SA C7S H7SB 109.5
C5S C7S H7SC 109.5
H7SA C7S H7SC 109.5
H7SB C7S H7SC 109.5
C1S C8S H8SA 109.5
C1S C8S H8SB 109.5
H8SA C8S H8SB 109.5
C1S C8S H8SC 109.5
H8SA C8S H8SC 109.5
H8SB C8S H8SC 109.5
C6S C9S C10S 110.2(4)
C6S C9S H9SA 109.6
C10S C9S H9SA 109.6
C6S C9S H9SB 109.6
C10S C9S H9SB 109.6
H9SA C9S H9SB 108.1
C9S C10S H10B 109.5
C9S C10S H10C 109.5
H10B C10S H10C 109.5
C9S C10S H10D 109.5
H10B C10S H10D 109.5
H10C C10S H10D 109.5
N10 C11S H11B 109.5
N10 C11S H11C 109.5
H11B C11S H11C 109.5
N10 C11S H11D 109.5
H11B C11S H11D 109.5
H11C C11S H11D 109.5

loop_
_geom_bond_atom_site_label_1
_geom_bond_atom_site_label_2
_geom_bond_distance
Y1 N1 2.257(3)
Y1 N3 2.267(3)
Y1 N2 2.397(3)
Y1 N10 2.422(3)
Y1 N7 2.445(3)
Y1 N9 2.494(3)
Y2 N4 2.257(3)
Y2 N6 2.267(3)
Y2 N5 2.399(3)
Y2 N11 2.428(3)
Y2 N13 2.454(3)
Y2 N12 2.491(3)
N1 C47 1.433(4)
N1 C1 1.460(4)
N2 C2 1.342(4)
N2 C6 1.344(4)
N3 C62 1.423(4)
N3 C7 1.458(4)
N4 C27 1.426(4)
N4 C8 1.455(4)
N5 C13 1.338(4)
N5 C9 1.343(4)
N6 C15 1.421(4)
N6 C14 1.465(4)
N7 C44 1.346(4)
N7 C46 1.376(4)
N8 C44 1.354(4)
N8 C45 1.379(4)
N8 C75 1.455(4)
N9 C43 1.313(4)
N9 C42 1.341(4)
N10 C41 1.303(4)
N10 C11S 1.460(4)
N11 C37 1.311(5)
N11 C36 1.467(5)
N12 C39 1.310(5)
N12 C38 1.335(5)
N13 C72 1.360(5)
N13 C69 1.368(5)
N14 C69 1.355(5)
N14 C71 1.370(5)
N14 C70 1.470(5)
C1 C2 1.502(4)
C1 H1A 0.9900
C1 H1B 0.9900
C2 C3 1.386(4)
C3 C4 1.384(4)
C3 H3A 0.9500
C4 C5 1.375(5)
C4 H4A 0.9500
C5 C6 1.386(4)
C5 H5A 0.9500
C6 C7 1.501(4)
C7 H7A 0.9900
C7 H7B 0.9900
C8 C9 1.505(5)
C8 H8A 0.9900
C8 H8B 0.9900
C9 C10 1.379(5)
C10 C11 1.391(5)
C10 H10A 0.9500
C11 C12 1.391(4)
C11 H11A 0.9500
C12 C13 1.381(4)
C12 H12A 0.9500
C13 C14 1.502(4)
C14 H14A 0.9900
C14 H14B 0.9900
C15 C16 1.415(4)
C15 C20 1.417(4)
C16 C17 1.394(5)
C16 C24 1.521(5)
C17 C18 1.377(5)
C17 H17A 0.9500
C18 C19 1.381(5)
C18 H18A 0.9500
C19 C20 1.397(5)
C19 H19A 0.9500
C20 C21 1.509(5)
C21 C22 1.528(5)
C21 C23 1.537(6)
C21 H21A 1.0000
C22 H22A 0.9800
C22 H22B 0.9800
C22 H22C 0.9800
C23 H23A 0.9800
C23 H23B 0.9800
C23 H23C 0.9800
C24 C25 1.530(5)
C24 C26 1.535(5)
C24 H24A 1.0000
C25 H25A 0.9800
C25 H25B 0.9800
C25 H25C 0.9800
C26 H26A 0.9800
C26 H26B 0.9800
C26 H26C 0.9800
C27 C28 1.415(5)
C27 C31 1.427(5)
C28 C29 1.391(5)
C28 C34 1.514(5)
C29 C68 1.376(6)
C29 H29A 0.9500
C30 C68 1.385(6)
C30 C31 1.401(5)
C30 H30A 0.9500
C31 C32 1.510(5)
C32 C77 1.524(6)
C32 C33 1.531(5)
C32 H32A 1.0000
C33 H33A 0.9800
C33 H33B 0.9800
C33 H33C 0.9800
C34 C35 1.514(6)
C34 C78 1.531(6)
C34 H34A 1.0000
C35 H35A 0.9800
C35 H35B 0.9800
C35 H35C 0.9800
C36 H36A 0.9800
C36 H36B 0.9800
C36 H36C 0.9800
C37 C38 1.390(5)
C37 H37A 0.9500
C38 H38A 0.9500
C39 C69 1.405(5)
C39 H39A 0.9500
C41 C42 1.397(5)
C41 H41A 0.9500
C42 H42A 0.9500
C43 C44 1.428(5)
C43 H43A 0.9500
C45 C46 1.356(5)
C45 H45A 0.9500
C46 H46A 0.9500
C47 C52 1.411(5)
C47 C48 1.423(4)
C48 C49 1.388(4)
C48 C55 1.528(5)
C49 C50 1.382(5)
C49 H49A 0.9500
C50 C51 1.384(5)
C50 H50A 0.9500
C51 C52 1.389(5)
C51 H51A 0.9500
C52 C53 1.526(5)
C53 C76 1.525(6)
C53 C54 1.535(5)
C53 H53A 1.0000
C54 H54A 0.9800
C54 H54B 0.9800
C54 H54C 0.9800
C55 C56 1.530(5)
C55 C57 1.531(5)
C55 H55A 1.0000
C56 H56A 0.9800
C56 H56B 0.9800
C56 H56C 0.9800
C57 H57A 0.9800
C57 H57B 0.9800
C57 H57C 0.9800
C58 C59 1.529(5)
C58 H58A 0.9800
C58 H58B 0.9800
C58 H58C 0.9800
C59 C60 1.514(5)
C59 C73 1.542(6)
C59 H59A 1.0000
C60 C61 1.402(5)
C60 C62 1.416(5)
C61 C74 1.377(6)
C61 H61A 0.9500
C62 C63 1.419(5)
C63 C64 1.388(5)
C63 C65 1.517(5)
C64 C74 1.373(6)
C64 H64A 0.9500
C65 C67 1.536(5)
C65 C66 1.538(5)
C65 H65A 1.0000
C66 H66A 0.9800
C66 H66B 0.9800
C66 H66C 0.9800
C67 H67A 0.9800
C67 H67B 0.9800
C67 H67C 0.9800
C68 H68A 0.9500
C70 H70A 0.9800
C70 H70B 0.9800
C70 H70C 0.9800
C71 C72 1.361(5)
C71 H71A 0.9500
C72 H72A 0.9500
C73 H73A 0.9800
C73 H73B 0.9800
C73 H73C 0.9800
C74 H74A 0.9500
C75 H75A 0.9800
C75 H75B 0.9800
C75 H75C 0.9800
C76 H76A 0.9800
C76 H76B 0.9800
C76 H76C 0.9800
C77 H77A 0.9800
C77 H77B 0.9800
C77 H77C 0.9800
C78 H78A 0.9800
C78 H78B 0.9800
C78 H78C 0.9800
C1S C2S 1.393(6)
C1S C8S 1.482(8)
C1S H1SA 0.9900
C1S H1SB 0.9900
C2S C3S 1.406(6)
C2S H2SA 0.9900
C2S H2SB 0.9900
C3S C4S 1.510(7)
C3S H3SA 0.9900
C3S H3SB 0.9900
C4S H4SA 0.9800
C4S H4SB 0.9800
C4S H4SC 0.9800
C5S C6S 1.397(5)
C5S C7S 1.514(6)
C5S H5SA 0.9900
C5S H5SB 0.9900
C6S C9S 1.399(5)
C6S H6SA 0.9900
C6S H6SB 0.9900
C7S H7SA 0.9800
C7S H7SB 0.9800
C7S H7SC 0.9800
C8S H8SA 0.9800
C8S H8SB 0.9800
C8S H8SC 0.9800
C9S C10S 1.488(6)
C9S H9SA 0.9900
C9S H9SB 0.9900
C10S H10B 0.9800
C10S H10C 0.9800
C10S H10D 0.9800
C11S H11B 0.9800
C11S H11C 0.9800
C11S H11D 0.9800

loop_
_geom_torsion_atom_site_label_1
_geom_torsion_atom_site_label_2
_geom_torsion_atom_site_label_3
_geom_torsion_atom_site_label_4
_geom_torsion
N3 Y1 N1 C47 142.6(2)
N2 Y1 N1 C47 169.0(3)
N10 Y1 N1 C47 -112.1(3)
N7 Y1 N1 C47 25.5(3)
N9 Y1 N1 C47 -43.5(3)
N3 Y1 N1 C1 -45.1(3)
N2 Y1 N1 C1 -18.7(2)
N10 Y1 N1 C1 60.2(2)
N7 Y1 N1 C1 -162.2(2)
N9 Y1 N1 C1 128.7(2)
N1 Y1 N2 C2 17.8(2)
N3 Y1 N2 C2 177.2(2)
N10 Y1 N2 C2 -82.9(2)
N7 Y1 N2 C2 94.7(3)
N9 Y1 N2 C2 -69.9(3)
N1 Y1 N2 C6 -173.8(2)
N3 Y1 N2 C6 -14.4(2)
N10 Y1 N2 C6 85.5(2)
N7 Y1 N2 C6 -96.9(3)
N9 Y1 N2 C6 98.5(3)
N1 Y1 N3 C62 -148.9(3)
N2 Y1 N3 C62 -175.3(3)
N10 Y1 N3 C62 105.4(3)
N7 Y1 N3 C62 -33.1(3)
N9 Y1 N3 C62 37.9(3)
N1 Y1 N3 C7 40.7(3)
N2 Y1 N3 C7 14.3(2)
N10 Y1 N3 C7 -65.0(2)
N7 Y1 N3 C7 156.6(2)
N9 Y1 N3 C7 -132.5(2)
N6 Y2 N4 C27 -132.4(3)
N5 Y2 N4 C27 -159.5(3)
N11 Y2 N4 C27 122.3(3)
N13 Y2 N4 C27 -15.5(3)
N12 Y2 N4 C27 54.5(3)
N6 Y2 N4 C8 50.8(3)
N5 Y2 N4 C8 23.7(2)
N11 Y2 N4 C8 -54.5(3)
N13 Y2 N4 C8 167.7(2)
N12 Y2 N4 C8 -122.3(2)
N4 Y2 N5 C13 171.1(3)
N6 Y2 N5 C13 12.3(2)
N11 Y2 N5 C13 -88.4(2)
N13 Y2 N5 C13 95.3(3)
N12 Y2 N5 C13 -81.7(3)
N4 Y2 N5 C9 -19.7(2)
N6 Y2 N5 C9 -178.4(3)
N11 Y2 N5 C9 80.8(2)
N13 Y2 N5 C9 -95.5(3)
N12 Y2 N5 C9 87.5(3)
N4 Y2 N6 C15 149.5(2)
N5 Y2 N6 C15 176.5(3)
N11 Y2 N6 C15 -105.3(3)
N13 Y2 N6 C15 34.0(3)
N12 Y2 N6 C15 -37.0(3)
N4 Y2 N6 C14 -37.7(3)
N5 Y2 N6 C14 -10.7(2)
N11 Y2 N6 C14 67.5(2)
N13 Y2 N6 C14 -153.1(2)
N12 Y2 N6 C14 135.9(2)
N1 Y1 N7 C44 -101.5(2)
N3 Y1 N7 C44 120.7(2)
N2 Y1 N7 C44 -168.2(2)
N10 Y1 N7 C44 8.5(3)
N9 Y1 N7 C44 3.3(2)
N1 Y1 N7 C46 75.6(4)
N3 Y1 N7 C46 -62.1(4)
N2 Y1 N7 C46 9.0(4)
N10 Y1 N7 C46 -174.4(3)
N9 Y1 N7 C46 -179.6(4)
N1 Y1 N9 C43 89.1(2)
N3 Y1 N9 C43 -96.1(2)
N2 Y1 N9 C43 165.8(2)
N10 Y1 N9 C43 179.7(3)
N7 Y1 N9 C43 -4.2(2)
N1 Y1 N9 C42 -87.1(2)
N3 Y1 N9 C42 87.7(2)
N2 Y1 N9 C42 -10.4(3)
N10 Y1 N9 C42 3.6(2)
N7 Y1 N9 C42 179.6(2)
N1 Y1 N10 C41 103.6(2)
N3 Y1 N10 C41 -122.0(2)
N2 Y1 N10 C41 170.7(3)
N7 Y1 N10 C41 -7.3(3)
N9 Y1 N10 C41 -2.1(2)
N1 Y1 N10 C11S -79.2(3)
N3 Y1 N10 C11S 55.2(3)
N2 Y1 N10 C11S -12.1(3)
N7 Y1 N10 C11S 169.9(3)
N9 Y1 N10 C11S 175.1(3)
N4 Y2 N11 C37 -118.3(3)
N6 Y2 N11 C37 107.7(3)
N5 Y2 N11 C37 174.9(3)
N13 Y2 N11 C37 -8.2(3)
N12 Y2 N11 C37 -1.4(2)
N4 Y2 N11 C36 63.8(3)
N6 Y2 N11 C36 -70.3(3)
N5 Y2 N11 C36 -3.1(3)
N13 Y2 N11 C36 173.8(3)
N12 Y2 N11 C36 -179.3(3)
N4 Y2 N12 C39 -94.6(3)
N6 Y2 N12 C39 90.8(3)
N5 Y2 N12 C39 172.7(2)
N11 Y2 N12 C39 179.8(3)
N13 Y2 N12 C39 -5.4(3)
N4 Y2 N12 C38 86.9(3)
N6 Y2 N12 C38 -87.7(3)
N5 Y2 N12 C38 -5.8(4)
N11 Y2 N12 C38 1.3(3)
N13 Y2 N12 C38 176.1(3)
N4 Y2 N13 C72 -67.1(4)
N6 Y2 N13 C72 70.3(4)
N5 Y2 N13 C72 -1.2(5)
N11 Y2 N13 C72 -176.1(4)
N12 Y2 N13 C72 177.1(4)
N4 Y2 N13 C69 121.7(2)
N6 Y2 N13 C69 -101.0(2)
N5 Y2 N13 C69 -172.5(2)
N11 Y2 N13 C69 12.7(3)
N12 Y2 N13 C69 5.9(2)
C47 N1 C1 C2 -168.0(3)
Y1 N1 C1 C2 18.3(4)
C6 N2 C2 C3 -2.5(5)
Y1 N2 C2 C3 165.8(2)
C6 N2 C2 C1 177.1(3)
Y1 N2 C2 C1 -14.5(4)
N1 C1 C2 N2 -1.6(4)
N1 C1 C2 C3 178.1(3)
N2 C2 C3 C4 2.0(5)
C1 C2 C3 C4 -177.7(3)
C2 C3 C4 C5 -0.2(5)
C3 C4 C5 C6 -1.1(5)
C2 N2 C6 C5 1.2(5)
Y1 N2 C6 C5 -167.0(2)
C2 N2 C6 C7 -179.4(3)
Y1 N2 C6 C7 12.3(4)
C4 C5 C6 N2 0.6(5)
C4 C5 C6 C7 -178.7(3)
C62 N3 C7 C6 174.5(3)
Y1 N3 C7 C6 -13.5(4)
N2 C6 C7 N3 0.2(4)
C5 C6 C7 N3 179.5(3)
C27 N4 C8 C9 156.8(3)
Y2 N4 C8 C9 -25.8(4)
C13 N5 C9 C10 2.7(5)
Y2 N5 C9 C10 -166.5(3)
C13 N5 C9 C8 -177.8(3)
Y2 N5 C9 C8 13.0(4)
N4 C8 C9 N5 7.0(4)
N4 C8 C9 C10 -173.5(3)
N5 C9 C10 C11 -2.3(5)
C8 C9 C10 C11 178.3(3)
C9 C10 C11 C12 0.0(5)
C10 C11 C12 C13 1.9(5)
C9 N5 C13 C12 -0.7(5)
Y2 N5 C13 C12 168.3(2)
C9 N5 C13 C14 178.9(3)
Y2 N5 C13 C14 -12.1(4)
C11 C12 C13 N5 -1.6(5)
C11 C12 C13 C14 178.9(3)
C15 N6 C14 C13 -177.0(3)
Y2 N6 C14 C13 8.7(3)
N5 C13 C14 N6 2.6(4)
C12 C13 C14 N6 -177.8(3)
C14 N6 C15 C16 90.1(3)
Y2 N6 C15 C16 -96.3(3)
C14 N6 C15 C20 -86.5(3)
Y2 N6 C15 C20 87.1(4)
C20 C15 C16 C17 -0.4(5)
N6 C15 C16 C17 -177.1(3)
C20 C15 C16 C24 176.8(3)
N6 C15 C16 C24 0.2(5)
C15 C16 C17 C18 0.7(5)
C24 C16 C17 C18 -176.6(3)
C16 C17 C18 C19 0.2(5)
C17 C18 C19 C20 -1.4(5)
C18 C19 C20 C15 1.7(5)
C18 C19 C20 C21 -177.9(3)
C16 C15 C20 C19 -0.7(5)
N6 C15 C20 C19 175.9(3)
C16 C15 C20 C21 178.8(3)
N6 C15 C20 C21 -4.6(5)
C19 C20 C21 C22 60.4(4)
C15 C20 C21 C22 -119.1(4)
C19 C20 C21 C23 -63.1(4)
C15 C20 C21 C23 117.4(4)
C17 C16 C24 C25 -60.9(4)
C15 C16 C24 C25 121.8(4)
C17 C16 C24 C26 63.0(4)
C15 C16 C24 C26 -114.3(4)
C8 N4 C27 C28 97.6(4)
Y2 N4 C27 C28 -79.4(4)
C8 N4 C27 C31 -79.5(4)
Y2 N4 C27 C31 103.5(3)
N4 C27 C28 C29 -179.6(3)
C31 C27 C28 C29 -2.5(5)
N4 C27 C28 C34 -2.4(5)
C31 C27 C28 C34 174.6(3)
C27 C28 C29 C68 1.1(6)
C34 C28 C29 C68 -176.1(4)
C68 C30 C31 C27 -1.0(5)
C68 C30 C31 C32 178.5(4)
C28 C27 C31 C30 2.5(5)
N4 C27 C31 C30 179.6(3)
C28 C27 C31 C32 -177.1(3)
N4 C27 C31 C32 0.0(5)
C30 C31 C32 C77 66.7(5)
C27 C31 C32 C77 -113.7(4)
C30 C31 C32 C33 -55.9(5)
C27 C31 C32 C33 123.7(4)
C29 C28 C34 C35 -56.0(5)
C27 C28 C34 C35 126.9(4)
C29 C28 C34 C78 69.0(5)
C27 C28 C34 C78 -108.2(4)
C36 N11 C37 C38 179.5(4)
Y2 N11 C37 C38 1.4(5)
C39 N12 C38 C37 -179.5(4)
Y2 N12 C38 C37 -1.2(5)
N11 C37 C38 N12 -0.1(6)
C38 N12 C39 C69 -177.6(4)
Y2 N12 C39 C69 4.1(4)
C11S N10 C41 C42 -176.8(3)
Y1 N10 C41 C42 0.7(4)
C43 N9 C42 C41 179.6(3)
Y1 N9 C42 C41 -4.6(4)
N10 C41 C42 N9 2.8(5)
C42 N9 C43 C44 -179.8(3)
Y1 N9 C43 C44 4.5(4)
C46 N7 C44 N8 -0.8(4)
Y1 N7 C44 N8 177.2(2)
C46 N7 C44 C43 179.3(3)
Y1 N7 C44 C43 -2.7(4)
C45 N8 C44 N7 0.7(4)
C75 N8 C44 N7 175.5(3)
C45 N8 C44 C43 -179.4(3)
C75 N8 C44 C43 -4.6(6)
N9 C43 C44 N7 -1.3(5)
N9 C43 C44 N8 178.9(3)
C44 N8 C45 C46 -0.4(4)
C75 N8 C45 C46 -175.2(3)
N8 C45 C46 N7 -0.1(4)
C44 N7 C46 C45 0.6(4)
Y1 N7 C46 C45 -176.7(3)
C1 N1 C47 C52 94.8(4)
Y1 N1 C47 C52 -92.2(3)
C1 N1 C47 C48 -81.2(4)
Y1 N1 C47 C48 91.8(3)
C52 C47 C48 C49 -2.4(5)
N1 C47 C48 C49 173.6(3)
C52 C47 C48 C55 176.7(3)
N1 C47 C48 C55 -7.3(5)
C47 C48 C49 C50 0.5(5)
C55 C48 C49 C50 -178.6(3)
C48 C49 C50 C51 1.4(5)
C49 C50 C51 C52 -1.4(5)
C50 C51 C52 C47 -0.5(5)
C50 C51 C52 C53 -178.2(3)
C48 C47 C52 C51 2.4(5)
N1 C47 C52 C51 -173.6(3)
C48 C47 C52 C53 -179.9(3)
N1 C47 C52 C53 4.0(5)
C51 C52 C53 C76 74.8(4)
C47 C52 C53 C76 -102.9(4)
C51 C52 C53 C54 -47.7(5)
C47 C52 C53 C54 134.6(4)
C49 C48 C55 C56 60.4(4)
C47 C48 C55 C56 -118.7(3)
C49 C48 C55 C57 -62.9(4)
C47 C48 C55 C57 118.0(3)
C58 C59 C60 C61 -50.1(5)
C73 C59 C60 C61 74.1(5)
C58 C59 C60 C62 133.1(4)
C73 C59 C60 C62 -102.7(4)
C62 C60 C61 C74 -1.5(5)
C59 C60 C61 C74 -178.3(3)
C61 C60 C62 C63 1.1(5)
C59 C60 C62 C63 177.9(3)
C61 C60 C62 N3 -176.9(3)
C59 C60 C62 N3 -0.1(5)
C7 N3 C62 C60 99.8(3)
Y1 N3 C62 C60 -71.4(4)
C7 N3 C62 C63 -78.2(4)
Y1 N3 C62 C63 110.6(3)
C60 C62 C63 C64 -0.1(5)
N3 C62 C63 C64 178.0(3)
C60 C62 C63 C65 -179.0(3)
N3 C62 C63 C65 -1.0(5)
C62 C63 C64 C74 -0.6(5)
C65 C63 C64 C74 178.4(3)
C64 C63 C65 C67 -63.1(4)
C62 C63 C65 C67 115.8(4)
C64 C63 C65 C66 60.5(4)
C62 C63 C65 C66 -120.6(4)
C28 C29 C68 C30 0.3(6)
C31 C30 C68 C29 -0.4(6)
C71 N14 C69 N13 1.2(4)
C70 N14 C69 N13 177.7(3)
C71 N14 C69 C39 -179.0(4)
C70 N14 C69 C39 -2.5(6)
C72 N13 C69 N14 -1.3(4)
Y2 N13 C69 N14 172.9(2)
C72 N13 C69 C39 178.9(4)
Y2 N13 C69 C39 -6.9(4)
N12 C39 C69 N14 -177.7(3)
N12 C39 C69 N13 2.0(6)
C69 N14 C71 C72 -0.6(4)
C70 N14 C71 C72 -177.1(4)
C69 N13 C72 C71 0.9(4)
Y2 N13 C72 C71 -170.7(3)
N14 C71 C72 N13 -0.2(5)
C63 C64 C74 C61 0.3(6)
C60 C61 C74 C64 0.8(6)
C8S C1S C2S C3S 176.7(5)
C1S C2S C3S C4S -177.3(4)
C7S C5S C6S C9S 174.6(3)
C5S C6S C9S C10S 179.6(3)
